data_8100142
loop_
_publ_author_name
'Somsook, Ekasith'
'Rujeeratanavorapan, Vipavee'
'Pisitsak, Penwisa'
'Suriyarak, Sarisa'
'Prabpai, Samran'
'Kongsaeree, Palangpon'
'Pohmakotr, Manat'

_publ_section_title
;
Crystal structure of hexaaquamagnesium(II) bis(hydrogen-cis-9,10-dihydro-
9,10-ethanoanthracene-11,12-dicarboxylate) dihydrate, [Mg(H~2~O)~6~]
[C~18~H~13~O~4~]~2~ &#x00B7; 2H~2~O
;
_journal_issue 3
_journal_name_full 'Zeitschrift f\"ur Kristallographie - New Crystal Structures'
_journal_page_first 319
_journal_page_last 320
_journal_volume 219
_journal_year 2004
_chemical_formula_moiety 'C36 H46 Mg O18 '
_chemical_formula_sum 'C36 H46 Mg O18'
_chemical_formula_weight 791.058
_space_group_IT_number 14
_symmetry_cell_setting monoclinic
_symmetry_space_group_name_Hall '-P 2ybc'
_symmetry_space_group_name_H-M 'P 1 21/c 1'
_cell_angle_alpha 90.00
_cell_angle_beta 96.087(2)
_cell_angle_gamma 90.00
_cell_formula_units_Z 2
_cell_length_a 18.3358(7)
_cell_length_b 12.1644(5)
_cell_length_c 8.5208(2)
_cell_measurement_temperature 298
_cell_volume 1889.80(11)
_exptl_crystal_density_diffrn 1.390
_cod_original_sg_symbol_H-M 'P 21/c'
_cod_original_formula_sum 'C36 H46 Mg O18 '
_cod_database_code 8100142

loop_
_symmetry_equiv_pos_as_xyz
'X, Y, Z'
'-X, -Y, -Z'
'-X,+Y+ 1/2,-Z+ 1/2'
'+X,-Y+ 1/2,+Z+ 1/2'

loop_
_atom_site_label
_atom_site_type_symbol
_atom_site_fract_x
_atom_site_fract_y
_atom_site_fract_z
_atom_site_U_iso_or_equiv
_atom_site_adp_type
_atom_site_occupancy
_atom_site_symmetry_multiplicity
_atom_site_Wyckoff_symbol
_atom_site_calc_flag
_atom_site_refinement_flags
_atom_site_disorder_assembly
_atom_site_disorder_group
O1 O 0.29200(7) 0.23395(11) 0.62228(17) 0.0518(4) Uani 1 4 e d . . .
O2 O 0.20067(6) 0.35262(10) 0.62842(15) 0.0467(3) Uani 1 4 e d . . .
O3 O 0.19285(6) 0.38221(10) 0.96763(14) 0.0462(3) Uani 1 4 e d . . .
O4 O 0.15491(6) 0.53627(10) 0.84818(13) 0.0392(3) Uani 1 4 e d . . .
C1 C 0.26395(8) 0.32631(13) 0.66696(18) 0.0344(3) Uani 1 4 e d . . .
C2 C 0.20419(8) 0.46801(13) 0.88989(16) 0.0322(3) Uani 1 4 e d . . .
C3 C 0.31881(8) 0.39718(13) 0.76495(18) 0.0339(3) Uani 1 4 e d . . .
C4 C 0.28395(8) 0.48866(12) 0.86086(16) 0.0309(3) Uani 1 4 e d . . .
C5 C 0.36817(9) 0.45473(15) 0.6478(2) 0.0417(4) Uani 1 4 e d . . .
C6 C 0.29940(8) 0.60322(13) 0.78976(17) 0.0327(3) Uani 1 4 e d . . .
C7 C 0.41918(9) 0.53398(15) 0.7422(2) 0.0435(4) Uani 1 4 e d . . .
C8 C 0.49518(10) 0.53192(19) 0.7585(3) 0.0584(5) Uani 1 4 e d . . .
C9 C 0.53315(11) 0.6126(2) 0.8495(3) 0.0661(6) Uani 1 4 e d . . .
C10 C 0.49623(12) 0.6927(2) 0.9234(3) 0.0638(6) Uani 1 4 e d . . .
C11 C 0.42028(11) 0.69497(17) 0.9081(2) 0.0512(5) Uani 1 4 e d . . .
C12 C 0.38198(9) 0.61548(14) 0.81592(19) 0.0388(4) Uani 1 4 e d . . .
C13 C 0.27764(9) 0.59975(13) 0.61369(17) 0.0346(3) Uani 1 4 e d . . .
C14 C 0.22482(9) 0.66397(15) 0.53012(19) 0.0414(4) Uani 1 4 e d . . .
C15 C 0.20782(11) 0.64624(18) 0.3699(2) 0.0536(5) Uani 1 4 e d . . .
C16 C 0.24443(13) 0.5678(2) 0.2935(2) 0.0629(6) Uani 1 4 e d . . .
C17 C 0.29888(12) 0.50435(18) 0.3755(2) 0.0574(5) Uani 1 4 e d . . .
C18 C 0.31569(9) 0.52032(14) 0.53655(19) 0.0406(4) Uani 1 4 e d . . .
Mg1 Mg 0.0000 0.0000 0.0000 0.0346(2) Uani 1 2 a d S . .
O5 O 0.02828(8) 0.08705(11) 0.21295(14) 0.0451(3) Uani 1 4 e d . . .
O6 O 0.08986(7) 0.06526(13) -0.08482(16) 0.0524(4) Uani 1 4 e d . . .
O7 O -0.06054(7) 0.12753(12) -0.10765(15) 0.0462(3) Uani 1 4 e d . . .
O8 O 0.07957(8) 0.32476(13) 0.13295(17) 0.0505(3) Uani 1 4 e d . . .
O9 O 0.05495(8) 0.64634(12) 0.03632(16) 0.0491(3) Uani 1 4 e d . . .
H1 H 0.2587(16) 0.193(2) 0.565(3) 0.093(9) Uiso 1 4 e d . . .
H3 H 0.3498 0.3502 0.8379 0.033(4) Uiso 1 4 e calc R . .
H4 H 0.3118 0.4877 0.9656 0.037(4) Uiso 1 4 e calc R . .
H5 H 0.3953 0.4009 0.5913 0.049(5) Uiso 1 4 e calc R . .
H6 H 0.2743 0.6624 0.8406 0.033(4) Uiso 1 4 e calc R . .
H8 H 0.5203 0.4776 0.7095 0.065(7) Uiso 1 4 e calc R . .
H9 H 0.5842 0.6123 0.8607 0.088(8) Uiso 1 4 e calc R . .
H10 H 0.5225 0.7459 0.9840 0.089(8) Uiso 1 4 e calc R . .
H11 H 0.3954 0.7488 0.9587 0.064(6) Uiso 1 4 e calc R . .
H14 H 0.2009 0.7187 0.5811 0.054(6) Uiso 1 4 e calc R . .
H15 H 0.1713 0.6878 0.3137 0.068(7) Uiso 1 4 e calc R . .
H16 H 0.2328 0.5570 0.1857 0.084(8) Uiso 1 4 e calc R . .
H17 H 0.3238 0.4516 0.3229 0.067(6) Uiso 1 4 e calc R . .
H5O H -0.0058(14) 0.0986(19) 0.277(3) 0.065(7) Uiso 1 4 e d . . .
H5P H 0.0681(18) 0.056(3) 0.270(4) 0.106(10) Uiso 1 4 e d . . .
H6O H 0.0882(15) 0.105(2) -0.184(3) 0.086(8) Uiso 1 4 e d . . .
H6P H 0.1321(17) 0.082(2) -0.027(3) 0.100(10) Uiso 1 4 e d . . .
H7O H -0.0622(14) 0.201(3) -0.079(3) 0.090(9) Uiso 1 4 e d . . .
H7P H -0.1015(17) 0.106(2) -0.170(3) 0.093(9) Uiso 1 4 e d . . .
H8O H 0.0873(15) 0.609(2) -0.011(3) 0.075(8) Uiso 1 4 e d . . .
H8P H 0.0145(14) 0.6510(19) -0.031(3) 0.065(7) Uiso 1 4 e d . . .
H9O H 0.1156(17) 0.343(3) 0.078(4) 0.103(10) Uiso 1 4 e d . . .
H9P H 0.0836(17) 0.255(3) 0.154(3) 0.102(11) Uiso 1 4 e d . . .

loop_
_atom_site_aniso_label
_atom_site_aniso_U_11
_atom_site_aniso_U_22
_atom_site_aniso_U_33
_atom_site_aniso_U_23
_atom_site_aniso_U_13
_atom_site_aniso_U_12
O1 0.0366(7) 0.0404(7) 0.0768(9) -0.0216(6) -0.0021(6) 0.0043(5)
O2 0.0336(6) 0.0442(7) 0.0594(7) -0.0096(5) -0.0081(5) 0.0057(5)
O3 0.0343(6) 0.0494(7) 0.0555(7) 0.0193(6) 0.0081(5) 0.0026(5)
O4 0.0312(6) 0.0466(7) 0.0399(6) 0.0065(5) 0.0047(4) 0.0097(5)
C1 0.0314(8) 0.0326(8) 0.0392(8) -0.0006(6) 0.0040(6) 0.0018(6)
C2 0.0292(8) 0.0378(8) 0.0294(7) 0.0004(6) 0.0026(5) 0.0037(6)
C3 0.0269(7) 0.0336(8) 0.0408(8) -0.0025(6) 0.0011(6) 0.0022(6)
C4 0.0278(7) 0.0345(8) 0.0299(7) -0.0021(6) 0.0009(5) 0.0019(6)
C5 0.0340(8) 0.0409(9) 0.0526(10) -0.0114(7) 0.0157(7) -0.0005(7)
C6 0.0328(8) 0.0318(8) 0.0339(8) -0.0043(6) 0.0051(6) 0.0006(6)
C7 0.0312(8) 0.0460(10) 0.0540(10) -0.0037(8) 0.0084(7) -0.0060(7)
C8 0.0343(10) 0.0637(13) 0.0788(13) -0.0031(10) 0.0139(9) -0.0030(9)
C9 0.0343(10) 0.0787(16) 0.0840(15) 0.0014(12) 0.0000(9) -0.0161(10)
C10 0.0508(12) 0.0671(14) 0.0711(13) -0.0050(11) -0.0049(10) -0.0253(11)
C11 0.0490(11) 0.0477(11) 0.0562(11) -0.0070(8) 0.0014(8) -0.0118(9)
C12 0.0344(8) 0.0385(9) 0.0434(9) -0.0024(7) 0.0038(6) -0.0073(7)
C13 0.0344(8) 0.0362(9) 0.0340(8) -0.0002(6) 0.0079(6) -0.0072(7)
C14 0.0418(9) 0.0427(10) 0.0398(9) 0.0068(7) 0.0050(7) -0.0086(7)
C15 0.0575(12) 0.0625(13) 0.0394(10) 0.0129(8) -0.0006(8) -0.0128(10)
C16 0.0763(15) 0.0807(16) 0.0316(9) 0.0005(9) 0.0045(9) -0.0178(12)
C17 0.0687(13) 0.0643(13) 0.0431(10) -0.0144(9) 0.0240(9) -0.0147(11)
C18 0.0418(9) 0.0438(10) 0.0381(8) -0.0046(7) 0.0139(7) -0.0095(7)
Mg1 0.0306(4) 0.0403(4) 0.0324(4) -0.0032(3) 0.0008(3) 0.0008(3)
O5 0.0427(7) 0.0556(8) 0.0364(6) -0.0079(5) 0.0011(5) 0.0056(6)
O6 0.0354(7) 0.0769(10) 0.0443(7) 0.0063(6) 0.0017(5) -0.0089(6)
O7 0.0402(7) 0.0439(8) 0.0522(7) -0.0040(6) -0.0064(5) 0.0042(6)
O8 0.0454(8) 0.0553(9) 0.0526(8) -0.0006(6) 0.0131(6) 0.0047(6)
O9 0.0454(8) 0.0560(8) 0.0461(7) -0.0066(6) 0.0060(6) 0.0040(6)

loop_
_geom_bond_atom_site_label_1
_geom_bond_atom_site_label_2
_geom_bond_distance
_geom_bond_site_symmetry_2
_geom_bond_publ_flag
O1 C1 1.3089(19) . ?
O2 C1 1.2148(19) . ?
O3 C2 1.2651(19) . ?
O4 C2 1.2505(18) . ?
C1 C3 1.508(2) . ?
C2 C4 1.530(2) . ?
C3 C4 1.557(2) . ?
C3 C5 1.580(2) . ?
C4 C6 1.557(2) . ?
C5 C18 1.506(3) . ?
C5 C7 1.513(2) . ?
C6 C13 1.512(2) . ?
C6 C12 1.514(2) . ?
C7 C8 1.386(2) . ?
C7 C12 1.391(2) . ?
C8 C9 1.391(3) . ?
C9 C10 1.377(3) . ?
C10 C11 1.385(3) . ?
C11 C12 1.388(2) . ?
C13 C14 1.382(2) . ?
C13 C18 1.396(2) . ?
C14 C15 1.385(2) . ?
C15 C16 1.370(3) . ?
C16 C17 1.390(3) . ?
C17 C18 1.388(2) . ?
Mg1 O6 2.0297(13) 3 ?
Mg1 O6 2.0298(13) . ?
Mg1 O7 2.0650(13) . ?
Mg1 O7 2.0650(13) 3 ?
Mg1 O5 2.1173(12) . ?
Mg1 O5 2.1173(12) 3 ?
O1 H1 0.89(3) . ?
C3 H3 0.9800 . ?
C4 H4 0.9800 . ?
C5 H5 0.9800 . ?
C6 H6 0.9800 . ?
C8 H8 0.9300 . ?
C9 H9 0.9300 . ?
C10 H10 0.9300 . ?
C11 H11 0.9300 . ?
C14 H14 0.9300 . ?
C15 H15 0.9300 . ?
C16 H16 0.9300 . ?
C17 H17 0.9300 . ?
O5 H5O 0.88(3) . ?
O5 H5P 0.92(3) . ?
O6 H6O 0.97(3) . ?
O6 H6P 0.90(3) . ?
O7 H7O 0.93(3) . ?
O7 H7P 0.91(3) . ?
O8 H9O 0.87(3) . ?
O8 H9P 0.87(3) . ?
O9 H8O 0.88(3) . ?
O9 H8P 0.89(2) . ?
